data_7219344
loop_
_publ_author_name
'Ling, Irene'
'Sobolev, Alexandre N.'
'Raston, Colin L.'

_publ_section_title
;
 Controlling the organization of phosphonium cations relative to
 p-sulfonatocalix[4]arene anions
;
_journal_issue 7
_journal_name_full CrystEngComm
_journal_page_first 1526
_journal_paper_doi 10.1039/C4CE02086C
_journal_volume 17
_journal_year 2015
_chemical_formula_moiety '2(C28 H21 O16 S4), 4(C26 H22 P), C20 H38 N2, 22(H2 O)'
_chemical_formula_sum 'C176 H212 N2 O54 P4 S8'
_chemical_formula_weight 3599.82
_chemical_name_systematic
;
 ?
;
_space_group_crystal_system monoclinic
_space_group_IT_number 14
_space_group_name_Hall '-P 2ybc'
_space_group_name_H-M_alt 'P 1 21/c 1'
_symmetry_space_group_name_Hall '-P 2ybc'
_symmetry_space_group_name_H-M 'P 1 21/c 1'
_atom_sites_solution_hydrogens geom
_audit_creation_method SHELXL-2014
_audit_update_record
;
2014-09-05 deposited with the CCDC.
2015-01-05 downloaded from the CCDC.
;
_cell_angle_alpha 90
_cell_angle_beta 101.434(1)
_cell_angle_gamma 90
_cell_formula_units_Z 2
_cell_length_a 17.7070(2)
_cell_length_b 14.7731(2)
_cell_length_c 37.6605(4)
_cell_measurement_reflns_used 19288
_cell_measurement_temperature 150(2)
_cell_measurement_theta_max 67.1560
_cell_measurement_theta_min 3.1140
_cell_volume 9656.0(2)
_computing_cell_refinement
;
CrysAlisPro, Agilent Technologies,
Version 1.171.37.31 (release 14-01-2014 CrysAlis171 .NET)
(compiled Jan 14 2014,18:38:05)
;
_computing_data_collection
;
CrysAlisPro, Agilent Technologies,
Version 1.171.37.31 (release 14-01-2014 CrysAlis171 .NET)
(compiled Jan 14 2014,18:38:05)
;
_computing_data_reduction
;
CrysAlisPro, Agilent Technologies,
Version 1.171.37.31 (release 14-01-2014 CrysAlis171 .NET)
(compiled Jan 14 2014,18:38:05)
;
_computing_publication_material 'SHELXL-2014 (Sheldrick, 2014)'
_computing_structure_refinement 'SHELXL-2014 (Sheldrick, 2014)'
_computing_structure_solution 'SHELXS-2014 (Sheldrick, 2014)'
_diffrn_ambient_temperature 150(2)
_diffrn_detector_area_resol_mean 10.4738
_diffrn_measured_fraction_theta_full 0.979
_diffrn_measured_fraction_theta_max 0.985
_diffrn_measurement_device_type 'Oxford Diffraction Gemini-R Ultra, Ruby CCD'
_diffrn_measurement_method '\w scans'
_diffrn_orient_matrix_UB_11 0.0566706
_diffrn_orient_matrix_UB_12 -0.0117038
_diffrn_orient_matrix_UB_13 -0.0258861
_diffrn_orient_matrix_UB_21 -0.0014445
_diffrn_orient_matrix_UB_22 0.1028932
_diffrn_orient_matrix_UB_23 -0.0066326
_diffrn_orient_matrix_UB_31 0.0683693
_diffrn_orient_matrix_UB_32 0.0118941
_diffrn_orient_matrix_UB_33 0.0320472
_diffrn_radiation_monochromator mirror
_diffrn_radiation_source 'Enhance Ultra (Cu) X-ray Source'
_diffrn_radiation_type CuK\a
_diffrn_radiation_wavelength 1.54178
_diffrn_reflns_av_R_equivalents 0.0294
_diffrn_reflns_av_unetI/netI 0.0279
_diffrn_reflns_Laue_measured_fraction_full 0.979
_diffrn_reflns_Laue_measured_fraction_max 0.985
_diffrn_reflns_limit_h_max 20
_diffrn_reflns_limit_h_min -17
_diffrn_reflns_limit_k_max 17
_diffrn_reflns_limit_k_min -17
_diffrn_reflns_limit_l_max 45
_diffrn_reflns_limit_l_min -40
_diffrn_reflns_number 50857
_diffrn_reflns_point_group_measured_fraction_full 0.979
_diffrn_reflns_point_group_measured_fraction_max 0.985
_diffrn_reflns_theta_full 67.679
_diffrn_reflns_theta_max 67.357
_diffrn_reflns_theta_min 3.130
_exptl_absorpt_coefficient_mu 1.823
_exptl_absorpt_correction_T_max 1
_exptl_absorpt_correction_T_min 0.81203
_exptl_absorpt_correction_type multi-scan
_exptl_absorpt_process_details
;
CrysAlisPro, Agilent Technologies,
Version 1.171.37.31 (release 14-01-2014 CrysAlis171 .NET)
(compiled Jan 14 2014,18:38:05)
Empirical absorption correction using spherical harmonics,
 implemented in SCALE3 ABSPACK scaling algorithm.
;
_exptl_crystal_colour colorless
_exptl_crystal_density_diffrn 1.238
_exptl_crystal_description needle
_exptl_crystal_F_000 3804
_exptl_crystal_size_max 0.340
_exptl_crystal_size_mid 0.230
_exptl_crystal_size_min 0.120
_refine_diff_density_max 1.295
_refine_diff_density_min -1.060
_refine_diff_density_rms 0.124
_refine_ls_extinction_coef 0.00039(3)
_refine_ls_extinction_expression Fc^*^=kFc[1+0.001xFc^2^\l^3^/sin(2\q)]^-1/4^
_refine_ls_extinction_method SHELXL
_refine_ls_goodness_of_fit_ref 1.032
_refine_ls_hydrogen_treatment constr
_refine_ls_matrix_type full
_refine_ls_number_parameters 1057
_refine_ls_number_reflns 17107
_refine_ls_number_restraints 126
_refine_ls_restrained_S_all 1.057
_refine_ls_R_factor_all 0.1338
_refine_ls_R_factor_gt 0.1197
_refine_ls_shift/su_max 0.001
_refine_ls_shift/su_mean 0.000
_refine_ls_structure_factor_coef Fsqd
_refine_ls_weighting_details 'w=1/[\s^2^(Fo^2^)+(0.0600P)^2^+56.0000P] where P=(Fo^2^+2Fc^2^)/3'
_refine_ls_weighting_scheme calc
_refine_ls_wR_factor_gt 0.2734
_refine_ls_wR_factor_ref 0.2808
_reflns_Friedel_coverage 0.000
_reflns_number_gt 13848
_reflns_number_total 17107
_reflns_threshold_expression 'I > 2\s(I)'
_cod_data_source_file c4ce02086c2.cif
_cod_data_source_block 110110b
_cod_depositor_comments 'Adding full bibliography for 7219344.cif.'
_cod_database_code 7219344
_shelx_space_group_comment
;
The symmetry employed for this shelxl refinement is uniquely defined
by the following loop, which should always be used as a source of
symmetry information in preference to the above space-group names.
They are only intended as comments.
;
_shelx_estimated_absorpt_t_min 0.576
_shelx_estimated_absorpt_t_max 0.811
_shelxl_version_number 2014-3

loop_
_space_group_symop_operation_xyz
'x, y, z'
'-x, y+1/2, -z+1/2'
'-x, -y, -z'
'x, -y-1/2, z-1/2'

loop_
_atom_site_label
_atom_site_type_symbol
_atom_site_fract_x
_atom_site_fract_y
_atom_site_fract_z
_atom_site_U_iso_or_equiv
_atom_site_adp_type
_atom_site_occupancy
_atom_site_site_symmetry_order
_atom_site_calc_flag
_atom_site_refinement_flags_posn
_atom_site_refinement_flags_adp
_atom_site_refinement_flags_occupancy
_atom_site_disorder_assembly
_atom_site_disorder_group
P1 P 0.07551(8) 0.58424(10) 0.21864(5) 0.0525(4) Uani 1 1 d . . . . .
C110 C 0.1780(3) 0.5594(5) 0.2246(2) 0.0632(17) Uani 1 1 d . . . . .
H11A H 0.1974 0.5824 0.2033 0.076 Uiso 1 1 calc R U . . .
H11B H 0.2060 0.5915 0.2463 0.076 Uiso 1 1 calc R U . . .
C111 C 0.1946(3) 0.4594(5) 0.2287(2) 0.0617(17) Uani 1 1 d . . . . .
C112 C 0.1947(3) 0.4067(5) 0.1985(2) 0.0706(19) Uani 1 1 d . . . . .
H112 H 0.1879 0.4341 0.1752 0.085 Uiso 1 1 calc R U . . .
C113 C 0.2047(3) 0.3126(6) 0.2021(3) 0.081(2) Uani 1 1 d . . . . .
H113 H 0.2050 0.2757 0.1815 0.097 Uiso 1 1 calc R U . . .
C114 C 0.2140(4) 0.2749(6) 0.2361(3) 0.091(3) Uani 1 1 d . . . . .
H114 H 0.2188 0.2111 0.2387 0.109 Uiso 1 1 calc R U . . .
C115 C 0.2167(4) 0.3272(6) 0.2666(3) 0.089(3) Uani 1 1 d . . . . .
H115 H 0.2253 0.2999 0.2899 0.106 Uiso 1 1 calc R U . . .
C116 C 0.2067(3) 0.4195(5) 0.2629(2) 0.075(2) Uani 1 1 d . . . . .
H116 H 0.2080 0.4561 0.2838 0.090 Uiso 1 1 calc R U . . .
C121 C 0.0430(3) 0.5839(4) 0.26067(18) 0.0556(15) Uani 1 1 d . . . . .
C122 C 0.0918(4) 0.5991(4) 0.29382(19) 0.0616(16) Uani 1 1 d . . . . .
H122 H 0.1454 0.6074 0.2950 0.074 Uiso 1 1 calc R U . . .
C123 C 0.0624(4) 0.6021(4) 0.3251(2) 0.0708(19) Uani 1 1 d . . . . .
H123 H 0.0961 0.6118 0.3477 0.085 Uiso 1 1 calc R U . . .
C124 C -0.0148(5) 0.5912(4) 0.3238(2) 0.0710(19) Uani 1 1 d . . . . .
H124 H -0.0344 0.5935 0.3456 0.085 Uiso 1 1 calc R U . . .
C125 C -0.0651(4) 0.5768(5) 0.2907(2) 0.0666(17) Uani 1 1 d . . . . .
H125 H -0.1187 0.5697 0.2899 0.080 Uiso 1 1 calc R U . . .
C126 C -0.0367(3) 0.5730(4) 0.25948(19) 0.0603(16) Uani 1 1 d . . . . .
H126 H -0.0707 0.5631 0.2369 0.072 Uiso 1 1 calc R U . . .
C131 C 0.0570(4) 0.6930(4) 0.19772(18) 0.0608(16) Uani 1 1 d . . . . .
C132 C 0.1149(4) 0.7460(5) 0.1909(2) 0.0720(19) Uani 1 1 d . . . . .
H132 H 0.1668 0.7259 0.1975 0.086 Uiso 1 1 calc R U . . .
C133 C 0.0989(5) 0.8289(5) 0.1744(2) 0.088(2) Uani 1 1 d . . . . .
H133 H 0.1398 0.8661 0.1699 0.105 Uiso 1 1 calc R U . . .
C134 C 0.0249(6) 0.8576(5) 0.1644(2) 0.092(3) Uani 1 1 d . . . . .
H134 H 0.0142 0.9149 0.1531 0.111 Uiso 1 1 calc R U . . .
C135 C -0.0342(6) 0.8046(6) 0.1706(3) 0.103(3) Uani 1 1 d . . . . .
H135 H -0.0858 0.8252 0.1635 0.123 Uiso 1 1 calc R U . . .
C136 C -0.0195(4) 0.7212(5) 0.1870(3) 0.087(2) Uani 1 1 d . . . . .
H136 H -0.0606 0.6836 0.1910 0.104 Uiso 1 1 calc R U . . .
C141 C 0.0234(3) 0.4966(4) 0.19137(17) 0.0499(14) Uani 1 1 d . . . . .
C142 C -0.0059(3) 0.5093(5) 0.15472(18) 0.0602(16) Uani 1 1 d . . . . .
H142 H -0.0033 0.5670 0.1439 0.072 Uiso 1 1 calc R U . . .
C143 C -0.0390(4) 0.4361(6) 0.1340(2) 0.0705(19) Uani 1 1 d . . . . .
H143 H -0.0599 0.4442 0.1090 0.085 Uiso 1 1 calc R U . . .
C144 C -0.0417(4) 0.3529(5) 0.1494(2) 0.074(2) Uani 1 1 d . . . . .
H144 H -0.0639 0.3034 0.1349 0.088 Uiso 1 1 calc R U . . .
C145 C -0.0124(3) 0.3398(4) 0.1861(2) 0.0647(18) Uani 1 1 d . . . . .
H145 H -0.0146 0.2818 0.1967 0.078 Uiso 1 1 calc R U . . .
C146 C 0.0199(3) 0.4120(4) 0.20692(19) 0.0552(15) Uani 1 1 d . . . . .
H146 H 0.0398 0.4037 0.2320 0.066 Uiso 1 1 calc R U . . .
P2 P -0.08883(9) 0.72558(11) 0.02688(4) 0.0540(4) Uani 1 1 d . . . . .
C210 C -0.1829(4) 0.6773(5) 0.02728(17) 0.0609(16) Uani 1 1 d . . . . .
H21A H -0.1930 0.6833 0.0521 0.073 Uiso 1 1 calc R U . . .
H21B H -0.2220 0.7140 0.0111 0.073 Uiso 1 1 calc R U . . .
C211 C -0.1945(3) 0.5796(5) 0.01599(19) 0.0632(17) Uani 1 1 d . . . . .
C212 C -0.1827(4) 0.5124(5) 0.0418(2) 0.0696(18) Uani 1 1 d . . . . .
H212 H -0.1674 0.5275 0.0667 0.083 Uiso 1 1 calc R U . . .
C213 C -0.1935(4) 0.4215(6) 0.0312(3) 0.091(3) Uani 1 1 d . . . . .
H213 H -0.1852 0.3746 0.0488 0.109 Uiso 1 1 calc R U . . .
C214 C -0.2168(5) 0.4007(7) -0.0056(3) 0.099(3) Uani 1 1 d . U . . .
H214 H -0.2238 0.3393 -0.0130 0.119 Uiso 1 1 calc R U . . .
C215 C -0.2295(5) 0.4677(8) -0.0309(3) 0.101(3) Uani 1 1 d . . . . .
H215 H -0.2462 0.4528 -0.0558 0.122 Uiso 1 1 calc R U . . .
C216 C -0.2184(4) 0.5564(6) -0.0208(2) 0.082(2) Uani 1 1 d . . . . .
H216 H -0.2268 0.6026 -0.0387 0.099 Uiso 1 1 calc R U . . .
C221 C -0.0733(4) 0.7355(4) -0.01892(17) 0.0581(15) Uani 1 1 d . . . . .
C222 C -0.1352(4) 0.7579(6) -0.04643(19) 0.076(2) Uani 1 1 d . . . . .
H222 H -0.1854 0.7642 -0.0414 0.091 Uiso 1 1 calc R U . . .
C223 C -0.1230(5) 0.7710(6) -0.0812(2) 0.091(3) Uani 1 1 d . . . . .
H223 H -0.1647 0.7865 -0.1002 0.109 Uiso 1 1 calc R U . . .
C224 C -0.0504(5) 0.7616(6) -0.0879(2) 0.082(2) Uani 1 1 d . . . . .
H224 H -0.0424 0.7698 -0.1119 0.098 Uiso 1 1 calc R U . . .
C225 C 0.0113(4) 0.7405(5) -0.06095(19) 0.0691(18) Uani 1 1 d . . . . .
H225 H 0.0615 0.7355 -0.0662 0.083 Uiso 1 1 calc R U . . .
C226 C -0.0002(4) 0.7267(5) -0.02613(18) 0.0609(16) Uani 1 1 d . . . . .
H226 H 0.0419 0.7113 -0.0073 0.073 Uiso 1 1 calc R U . . .
C231 C -0.0868(4) 0.8382(4) 0.04615(17) 0.0612(16) Uani 1 1 d D . . . .
C232 C -0.1208(5) 0.8552(5) 0.0746(2) 0.084(2) Uani 1 1 d D . . . .
H232 H -0.1450 0.8073 0.0850 0.101 Uiso 1 1 calc R U . . .
C233 C -0.1208(5) 0.9403(5) 0.0885(2) 0.092(3) Uani 1 1 d D . . . .
H233 H -0.1446 0.9513 0.1085 0.110 Uiso 1 1 calc R U . . .
C234 C -0.0873(6) 1.0086(5) 0.0739(2) 0.097(3) Uani 1 1 d D . . . .
H234 H -0.0890 1.0683 0.0830 0.117 Uiso 1 1 calc R U . . .
C235 C -0.0509(8) 0.9919(6) 0.0461(3) 0.153(5) Uani 1 1 d D U . . .
H235 H -0.0251 1.0395 0.0364 0.183 Uiso 1 1 calc R U . . .
C236 C -0.0514(7) 0.9068(6) 0.0319(3) 0.136(4) Uani 1 1 d D U . . .
H236 H -0.0269 0.8956 0.0121 0.163 Uiso 1 1 calc R U . . .
C241 C -0.0124(3) 0.6581(4) 0.05229(16) 0.0535(14) Uani 1 1 d . . . . .
C242 C 0.0400(4) 0.6957(5) 0.08096(18) 0.0660(17) Uani 1 1 d . . . . .
H242 H 0.0344 0.7566 0.0881 0.079 Uiso 1 1 calc R U . . .
C243 C 0.1006(4) 0.6429(6) 0.09893(19) 0.074(2) Uani 1 1 d . . . . .
H243 H 0.1376 0.6683 0.1181 0.089 Uiso 1 1 calc R U . . .
C244 C 0.1074(4) 0.5542(6) 0.0891(2) 0.0735(19) Uani 1 1 d . . . . .
H244 H 0.1485 0.5182 0.1018 0.088 Uiso 1 1 calc R U . . .
C245 C 0.0552(4) 0.5173(5) 0.06118(19) 0.0662(17) Uani 1 1 d . . . . .
H245 H 0.0600 0.4557 0.0547 0.079 Uiso 1 1 calc R U . . .
C246 C -0.0038(3) 0.5686(4) 0.04243(17) 0.0575(15) Uani 1 1 d . . . . .
H246 H -0.0390 0.5430 0.0226 0.069 Uiso 1 1 calc R U . . .
O1 O 0.5711(2) 0.2949(3) 0.26609(12) 0.0616(11) Uani 1 1 d . . . . .
C10 C 0.4279(3) 0.3797(5) 0.24315(18) 0.0599(16) Uani 1 1 d . . . . .
H10A H 0.3719 0.3747 0.2424 0.072 Uiso 1 1 calc R U . . .
H10B H 0.4546 0.3784 0.2689 0.072 Uiso 1 1 calc R U . . .
C11 C 0.5269(3) 0.2612(4) 0.23498(17) 0.0545(15) Uani 1 1 d . . . . .
C12 C 0.5520(3) 0.1890(4) 0.21627(17) 0.0544(14) Uani 1 1 d . . . . .
C13 C 0.5029(3) 0.1559(4) 0.18578(18) 0.0578(15) Uani 1 1 d . . . . .
H13 H 0.5190 0.1068 0.1728 0.069 Uiso 1 1 calc R U . . .
C14 C 0.4314(3) 0.1933(5) 0.17406(18) 0.0597(16) Uani 1 1 d . . . . .
C15 C 0.4070(3) 0.2656(5) 0.19261(17) 0.0592(16) Uani 1 1 d . . . . .
H15 H 0.3577 0.2918 0.1840 0.071 Uiso 1 1 calc R U . . .
C16 C 0.4540(3) 0.2996(4) 0.22354(17) 0.0551(15) Uani 1 1 d . . . . .
S1 S 0.37155(10) 0.15119(16) 0.13410(6) 0.0840(6) Uani 1 1 d D . . . .
O11 O 0.2951(3) 0.1825(5) 0.1324(2) 0.0882(12) Uiso 0.75 1 d D . P A 1
O12 O 0.4077(4) 0.1824(5) 0.10423(18) 0.0882(12) Uiso 0.75 1 d D . P A 1
O13 O 0.3784(4) 0.0515(4) 0.1368(2) 0.0882(12) Uiso 0.75 1 d D . P A 1
O14 O 0.3758(11) 0.2279(9) 0.1096(5) 0.0882(12) Uiso 0.25 1 d D . P A 2
O15 O 0.3952(11) 0.0670(7) 0.1210(5) 0.0882(12) Uiso 0.25 1 d D . P A 2
O16 O 0.2964(7) 0.1485(12) 0.1446(6) 0.0882(12) Uiso 0.25 1 d D . P A 2
O2 O 0.7198(2) 0.3006(3) 0.25586(11) 0.0559(10) Uani 1 1 d . . . . .
C20 C 0.6324(3) 0.1488(4) 0.22758(19) 0.0598(16) Uani 1 1 d . . . . .
H20A H 0.6309 0.0833 0.2219 0.072 Uiso 1 1 calc R U . . .
H20B H 0.6504 0.1559 0.2540 0.072 Uiso 1 1 calc R U . . .
C21 C 0.7274(3) 0.2742(4) 0.22192(16) 0.0511(14) Uani 1 1 d . . . . .
C22 C 0.7742(3) 0.3223(4) 0.20267(16) 0.0486(13) Uani 1 1 d . . . . .
C23 C 0.7792(3) 0.2915(4) 0.16848(17) 0.0507(14) Uani 1 1 d . . . . .
H23 H 0.8093 0.3244 0.1546 0.061 Uiso 1 1 calc R U . . .
C24 C 0.7416(3) 0.2142(4) 0.15418(17) 0.0536(15) Uani 1 1 d . . . . .
C25 C 0.6962(3) 0.1668(4) 0.17364(19) 0.0581(16) Uani 1 1 d . . . . .
H25 H 0.6703 0.1136 0.1636 0.070 Uiso 1 1 calc R U . . .
C26 C 0.6880(3) 0.1963(4) 0.20766(18) 0.0536(14) Uani 1 1 d . . . . .
S2 S 0.74752(9) 0.17677(13) 0.10987(5) 0.0694(5) Uani 1 1 d . . . . .
O21 O 0.8142(3) 0.2197(4) 0.10105(13) 0.0782(14) Uani 1 1 d . . . . .
O22 O 0.7554(4) 0.0795(4) 0.11250(18) 0.0989(18) Uani 1 1 d . . . . .
O23 O 0.6755(3) 0.2013(5) 0.08738(15) 0.104(2) Uani 1 1 d . . . . .
O3 O 0.7091(2) 0.4826(3) 0.25372(11) 0.0570(10) Uani 1 1 d . . . . .
C30 C 0.8176(3) 0.4084(4) 0.21776(16) 0.0502(14) Uani 1 1 d . . . . .
H30A H 0.8274 0.4064 0.2446 0.060 Uiso 1 1 calc R U . . .
H30B H 0.8681 0.4098 0.2102 0.060 Uiso 1 1 calc R U . . .
C31 C 0.7170(3) 0.5268(4) 0.22255(15) 0.0458(12) Uani 1 1 d . . . . .
C32 C 0.6716(3) 0.6020(4) 0.20970(15) 0.0472(13) Uani 1 1 d . . . . .
C33 C 0.6869(3) 0.6458(4) 0.17948(16) 0.0506(13) Uani 1 1 d . . . . .
H33 H 0.6570 0.6970 0.1701 0.061 Uiso 1 1 calc R U . . .
C34 C 0.7455(3) 0.6163(4) 0.16251(16) 0.0511(14) Uani 1 1 d . . . . .
C35 C 0.7876(3) 0.5411(4) 0.17512(16) 0.0484(13) Uani 1 1 d . . . . .
H35 H 0.8269 0.5209 0.1631 0.058 Uiso 1 1 calc R U . . .
C36 C 0.7739(3) 0.4938(4) 0.20496(15) 0.0455(13) Uani 1 1 d . . . . .
S3 S 0.76708(11) 0.68013(12) 0.12594(5) 0.0673(5) Uani 1 1 d . . . . .
O31 O 0.8364(3) 0.6423(4) 0.11773(13) 0.0770(14) Uani 1 1 d . . . . .
O32 O 0.7014(3) 0.6720(4) 0.09716(15) 0.0919(17) Uani 1 1 d . . . . .
O33 O 0.7782(4) 0.7724(3) 0.13938(16) 0.0920(17) Uani 1 1 d . . . . .
O4 O 0.5698(2) 0.4862(3) 0.26523(11) 0.0549(10) Uani 1 1 d . . . . .
C40 C 0.6093(3) 0.6381(4) 0.22869(17) 0.0533(14) Uani 1 1 d . . . . .
H40A H 0.6275 0.6318 0.2552 0.064 Uiso 1 1 calc R U . . .
H40B H 0.6022 0.7035 0.2233 0.064 Uiso 1 1 calc R U . . .
C41 C 0.5144(3) 0.5143(4) 0.23639(16) 0.0507(14) Uani 1 1 d . . . . .
C42 C 0.4446(3) 0.4682(4) 0.22641(16) 0.0544(15) Uani 1 1 d . . . . .
C43 C 0.3900(3) 0.5050(5) 0.19898(18) 0.0631(17) Uani 1 1 d . . . . .
H43 H 0.3415 0.4758 0.1921 0.076 Uiso 1 1 calc R U . . .
C44 C 0.4039(3) 0.5825(5) 0.18139(18) 0.0640(17) Uani 1 1 d . . . . .
C45 C 0.4747(4) 0.6258(5) 0.19034(17) 0.0598(16) Uani 1 1 d . . . . .
H45 H 0.4843 0.6789 0.1777 0.072 Uiso 1 1 calc R U . . .
C46 C 0.5316(3) 0.5911(4) 0.21798(16) 0.0515(14) Uani 1 1 d . . . . .
S4 S 0.32613(11) 0.63105(17) 0.14999(6) 0.0887(7) Uani 1 1 d D . . . .
O41 O 0.2731(4) 0.5537(5) 0.1366(2) 0.1002(14) Uiso 0.75 1 d D . P B 1
O42 O 0.2884(4) 0.6901(5) 0.1706(2) 0.1002(14) Uiso 0.75 1 d D . P B 1
O43 O 0.3575(4) 0.6675(5) 0.12186(19) 0.1002(14) Uiso 0.75 1 d D . P B 1
O44 O 0.3321(13) 0.7257(7) 0.1607(5) 0.1002(14) Uiso 0.25 1 d D . P B 2
O45 O 0.3383(13) 0.6189(14) 0.1139(3) 0.1002(14) Uiso 0.25 1 d D . P B 2
O46 O 0.2548(9) 0.5922(13) 0.1555(6) 0.1002(14) Uiso 0.25 1 d D . P B 2
N1 N 0.5321(5) 0.4049(6) 0.0947(2) 0.053(2) Uiso 0.5 1 d D . P C -1
N2 N 0.4594(5) 0.5449(6) -0.0959(2) 0.050(2) Uiso 0.5 1 d D . P C -1
C301 C 0.4566(6) 0.4540(8) 0.0929(4) 0.080(4) Uiso 0.5 1 d D . P C -1
H30C H 0.4662 0.5071 0.1092 0.096 Uiso 0.5 1 calc R U P C -1
H30D H 0.4395 0.4773 0.0679 0.096 Uiso 0.5 1 calc R U P C -1
C302 C 0.3922(8) 0.4005(11) 0.1026(4) 0.071(4) Uiso 0.5 1 d D . P C -1
H30K H 0.3465 0.4390 0.1005 0.106 Uiso 0.5 1 calc R U P C -1
H30L H 0.3806 0.3488 0.0861 0.106 Uiso 0.5 1 calc R U P C -1
H30M H 0.4074 0.3787 0.1276 0.106 Uiso 0.5 1 calc R U P C -1
C303 C 0.5557(7) 0.3524(7) 0.1301(2) 0.055(3) Uiso 0.5 1 d D . P C -1
H30E H 0.5150 0.3078 0.1320 0.066 Uiso 0.5 1 calc R U P C -1
H30F H 0.6036 0.3185 0.1295 0.066 Uiso 0.5 1 calc R U P C -1
C304 C 0.5687(7) 0.4109(9) 0.1629(3) 0.055(3) Uiso 0.5 1 d D . P C -1
H30N H 0.5836 0.3732 0.1846 0.083 Uiso 0.5 1 calc R U P C -1
H30O H 0.6099 0.4544 0.1616 0.083 Uiso 0.5 1 calc R U P C -1
H30P H 0.5212 0.4437 0.1642 0.083 Uiso 0.5 1 calc R U P C -1
C305 C 0.5905(7) 0.4743(8) 0.0882(4) 0.077(4) Uiso 0.5 1 d D . P C -1
H30G H 0.5756 0.4947 0.0627 0.092 Uiso 0.5 1 calc R U P C -1
H30H H 0.5861 0.5273 0.1037 0.092 Uiso 0.5 1 calc R U P C -1
C306 C 0.6731(8) 0.4471(15) 0.0946(6) 0.078(7) Uiso 0.5 1 d D . P C -1
H30Q H 0.7043 0.4984 0.0894 0.116 Uiso 0.5 1 calc R U P C -1
H30R H 0.6900 0.4289 0.1200 0.116 Uiso 0.5 1 calc R U P C -1
H30S H 0.6794 0.3962 0.0788 0.116 Uiso 0.5 1 calc R U P C -1
C307 C 0.5219(7) 0.3350(7) 0.0644(3) 0.070(4) Uiso 0.5 1 d D . P C -1
H30I H 0.5699 0.2989 0.0679 0.084 Uiso 0.5 1 calc R U P C -1
H30J H 0.4804 0.2933 0.0682 0.084 Uiso 0.5 1 calc R U P C -1
C308 C 0.5035(6) 0.3641(7) 0.0251(2) 0.073(4) Uiso 0.5 1 d G . P C -1
C309 C 0.5624(5) 0.3700(7) 0.0072(2) 0.090(5) Uiso 0.5 1 d G . P C -1
H309 H 0.6135 0.3568 0.0193 0.108 Uiso 0.5 1 calc R U P C -1
C310 C 0.5486(5) 0.3948(7) -0.0282(2) 0.061(3) Uiso 0.5 1 d G . P C -1
H310 H 0.5900 0.3989 -0.0408 0.074 Uiso 0.5 1 calc R U P C -1
C311 C 0.4758(5) 0.4137(7) -0.0456(2) 0.074(4) Uiso 0.5 1 d G . P C -1
C312 C 0.4169(5) 0.4077(7) -0.0276(2) 0.073(4) Uiso 0.5 1 d G . P C -1
H312 H 0.3658 0.4210 -0.0398 0.087 Uiso 0.5 1 calc R U P C -1
C313 C 0.4307(5) 0.3830(7) 0.0077(2) 0.076(4) Uiso 0.5 1 d G . P C -1
H313 H 0.3894 0.3789 0.0203 0.091 Uiso 0.5 1 calc R U P C -1
C314 C 0.4641(7) 0.4457(7) -0.0850(3) 0.065(3) Uiso 0.5 1 d D . P C -1
H31A H 0.5065 0.4191 -0.0952 0.078 Uiso 0.5 1 calc R U P C -1
H31B H 0.4159 0.4170 -0.0979 0.078 Uiso 0.5 1 calc R U P C -1
C315 C 0.5344(6) 0.5906(9) -0.0796(4) 0.085(5) Uiso 0.5 1 d D . P C -1
H31C H 0.5278 0.6568 -0.0830 0.102 Uiso 0.5 1 calc R U P C -1
H31D H 0.5459 0.5788 -0.0532 0.102 Uiso 0.5 1 calc R U P C -1
C316 C 0.6019(8) 0.5615(12) -0.0950(4) 0.076(4) Uiso 0.5 1 d D . P C -1
H31I H 0.6479 0.5944 -0.0829 0.114 Uiso 0.5 1 calc R U P C -1
H31J H 0.6101 0.4963 -0.0912 0.114 Uiso 0.5 1 calc R U P C -1
H31K H 0.5920 0.5745 -0.1210 0.114 Uiso 0.5 1 calc R U P C -1
C317 C 0.4414(7) 0.5477(7) -0.1371(2) 0.056(3) Uiso 0.5 1 d D . P C -1
H31E H 0.4829 0.5154 -0.1460 0.068 Uiso 0.5 1 calc R U P C -1
H31F H 0.3929 0.5140 -0.1457 0.068 Uiso 0.5 1 calc R U P C -1
C318 C 0.4333(9) 0.6395(8) -0.1535(4) 0.078(4) Uiso 0.5 1 d D . P C -1
H31L H 0.4218 0.6343 -0.1799 0.117 Uiso 0.5 1 calc R U P C -1
H31M H 0.3912 0.6718 -0.1455 0.117 Uiso 0.5 1 calc R U P C -1
H31N H 0.4814 0.6732 -0.1458 0.117 Uiso 0.5 1 calc R U P C -1
C319 C 0.3990(6) 0.5951(10) -0.0799(4) 0.074(4) Uiso 0.5 1 d D . P C -1
H31G H 0.4085 0.5824 -0.0536 0.089 Uiso 0.5 1 calc R U P C -1
H31H H 0.4066 0.6608 -0.0829 0.089 Uiso 0.5 1 calc R U P C -1
C320 C 0.3171(8) 0.5734(13) -0.0954(5) 0.057(5) Uiso 0.5 1 d D . P C -1
H32A H 0.2835 0.6095 -0.0831 0.085 Uiso 0.5 1 calc R U P C -1
H32B H 0.3059 0.5876 -0.1213 0.085 Uiso 0.5 1 calc R U P C -1
H32C H 0.3078 0.5089 -0.0920 0.085 Uiso 0.5 1 calc R U P C -1
O01W O 0.2952(4) 0.8855(6) 0.1719(2) 0.145(3) Uani 1 1 d . . . . .
O02W O -0.3243(4) 0.7839(7) -0.0349(2) 0.150(3) Uani 1 1 d . . . . .
O03W O 0.2847(6) 0.4330(7) 0.3499(3) 0.136(3) Uiso 0.75 1 d . . P . .
O04W O 0.4495(5) -0.0809(6) 0.1707(2) 0.112(3) Uiso 0.75 1 d . . P . .
O05W O 0.5202(6) 0.0217(7) 0.0235(3) 0.113(3) Uiso 0.6667 1 d . . P . .
O06W O 0.1948(9) 0.0104(11) 0.1323(4) 0.121(5) Uiso 0.5 1 d . . P D 1
O07W O 0.1959(10) 0.0484(12) 0.1563(5) 0.143(6) Uiso 0.5 1 d . . P E 2
O08W O 0.5405(9) 0.0925(10) 0.0909(4) 0.125(5) Uiso 0.5 1 d . . P . .
O09W O 0.5647(11) 0.8446(13) 0.1541(5) 0.165(7) Uiso 0.5 1 d . . P . .
O10W O 0.6832(10) -0.0206(12) 0.0464(5) 0.145(6) Uiso 0.5 1 d . . P . .
O11W O -0.2112(10) 0.1812(12) 0.0248(5) 0.144(5) Uiso 0.5 1 d . . P . .
O12W O -0.2610(10) 0.9431(12) -0.0177(5) 0.147(6) Uiso 0.5 1 d . . P . .
O13W O 0.3743(11) -0.0574(13) 0.0716(5) 0.159(6) Uiso 0.5 1 d . . P . .
O14W O 0.1539(10) 0.8346(13) 0.0300(5) 0.155(6) Uiso 0.5 1 d . . P . .
O15W O 0.2807(11) 0.7945(13) 0.0749(5) 0.161(6) Uiso 0.5 1 d . . P . .
O16W O 0.1519(15) 0.9990(18) 0.0552(7) 0.145(8) Uiso 0.3333 1 d . . P . .
O17W O 0.6111(12) 0.8120(15) 0.0682(6) 0.121(7) Uiso 0.3333 1 d . . P . .
O18W O 0.6407(15) 0.2285(18) 0.0066(7) 0.146(8) Uiso 0.3333 1 d . . P . .
O19W O 0.2333(16) 0.3812(19) 0.1178(7) 0.159(9) Uiso 0.3333 1 d . . P . .
O20W O 0.4529(17) 0.148(2) 0.0011(8) 0.124(9) Uiso 0.25 1 d . . P . .
O21W O 0.5076(18) 0.311(2) -0.1003(9) 0.135(10) Uiso 0.25 1 d . . P F 2

loop_
_atom_site_aniso_label
_atom_site_aniso_U_11
_atom_site_aniso_U_22
_atom_site_aniso_U_33
_atom_site_aniso_U_23
_atom_site_aniso_U_13
_atom_site_aniso_U_12
P1 0.0334(7) 0.0462(8) 0.0729(10) 0.0028(7) -0.0013(6) -0.0047(6)
C110 0.031(3) 0.068(4) 0.087(5) 0.008(4) 0.002(3) -0.010(3)
C111 0.021(2) 0.064(4) 0.098(5) 0.015(4) 0.006(3) -0.002(2)
C112 0.027(3) 0.086(5) 0.098(5) 0.004(4) 0.010(3) 0.000(3)
C113 0.029(3) 0.080(5) 0.130(7) -0.006(5) 0.008(4) 0.010(3)
C114 0.039(4) 0.075(5) 0.156(9) 0.025(6) 0.013(5) 0.012(3)
C115 0.051(4) 0.087(6) 0.128(8) 0.037(6) 0.017(4) 0.020(4)
C116 0.037(3) 0.084(5) 0.101(6) 0.022(4) 0.009(3) 0.013(3)
C121 0.046(3) 0.041(3) 0.073(4) -0.001(3) -0.004(3) -0.006(2)
C122 0.056(4) 0.048(3) 0.073(4) 0.002(3) -0.005(3) -0.005(3)
C123 0.076(5) 0.047(4) 0.080(5) 0.001(3) -0.007(4) -0.008(3)
C124 0.094(5) 0.045(4) 0.076(5) -0.002(3) 0.021(4) 0.001(3)
C125 0.058(4) 0.060(4) 0.083(5) -0.001(3) 0.014(4) 0.001(3)
C126 0.044(3) 0.058(4) 0.074(4) -0.003(3) 0.002(3) -0.001(3)
C131 0.056(4) 0.050(3) 0.071(4) 0.001(3) 0.000(3) -0.007(3)
C132 0.063(4) 0.061(4) 0.082(5) 0.007(4) -0.011(3) -0.018(3)
C133 0.093(6) 0.064(5) 0.096(6) 0.009(4) -0.007(5) -0.030(4)
C134 0.114(7) 0.045(4) 0.108(7) 0.008(4) -0.002(5) 0.000(4)
C135 0.088(6) 0.072(6) 0.147(9) 0.023(6) 0.017(6) 0.020(5)
C136 0.066(5) 0.063(5) 0.130(7) 0.024(5) 0.015(5) 0.011(4)
C141 0.028(2) 0.048(3) 0.073(4) -0.007(3) 0.007(2) -0.001(2)
C142 0.039(3) 0.066(4) 0.076(4) -0.001(3) 0.013(3) 0.000(3)
C143 0.047(3) 0.098(6) 0.068(4) -0.019(4) 0.015(3) -0.008(4)
C144 0.047(4) 0.079(5) 0.102(6) -0.036(4) 0.031(4) -0.011(3)
C145 0.039(3) 0.050(4) 0.112(6) -0.016(4) 0.031(3) -0.003(3)
C146 0.028(3) 0.051(3) 0.086(4) 0.000(3) 0.010(3) 0.000(2)
P2 0.0513(8) 0.0601(9) 0.0534(8) 0.0004(7) 0.0173(7) 0.0049(7)
C210 0.052(3) 0.077(4) 0.056(4) 0.001(3) 0.019(3) 0.003(3)
C211 0.043(3) 0.077(5) 0.072(4) -0.006(4) 0.017(3) -0.003(3)
C212 0.057(4) 0.070(5) 0.086(5) 0.000(4) 0.021(3) 0.000(3)
C213 0.062(5) 0.080(6) 0.138(8) 0.003(5) 0.038(5) 0.005(4)
C214 0.072(5) 0.105(6) 0.125(7) -0.038(5) 0.033(5) -0.010(4)
C215 0.073(5) 0.135(9) 0.101(7) -0.039(7) 0.028(5) -0.026(6)
C216 0.062(4) 0.111(7) 0.073(5) -0.016(5) 0.013(4) -0.021(4)
C221 0.059(4) 0.061(4) 0.058(4) 0.000(3) 0.020(3) 0.006(3)
C222 0.069(4) 0.097(6) 0.066(4) 0.014(4) 0.022(3) 0.018(4)
C223 0.091(6) 0.120(7) 0.065(4) 0.028(5) 0.023(4) 0.038(5)
C224 0.101(6) 0.090(6) 0.063(4) 0.014(4) 0.037(4) 0.023(5)
C225 0.073(4) 0.067(4) 0.076(5) 0.007(4) 0.037(4) 0.013(4)
C226 0.057(4) 0.067(4) 0.063(4) 0.002(3) 0.022(3) 0.006(3)
C231 0.068(4) 0.060(4) 0.062(4) 0.004(3) 0.026(3) 0.008(3)
C232 0.098(6) 0.076(5) 0.093(6) -0.016(4) 0.051(5) -0.009(4)
C233 0.098(6) 0.084(6) 0.106(6) -0.017(5) 0.049(5) 0.004(5)
C234 0.152(9) 0.067(5) 0.082(5) -0.008(4) 0.044(6) 0.016(5)
C235 0.207(9) 0.116(7) 0.157(8) -0.024(6) 0.089(7) -0.028(7)
C236 0.185(8) 0.110(7) 0.137(7) -0.027(6) 0.094(7) -0.033(6)
C241 0.044(3) 0.063(4) 0.056(3) -0.001(3) 0.016(3) 0.001(3)
C242 0.061(4) 0.071(4) 0.067(4) -0.009(3) 0.014(3) -0.001(3)
C243 0.052(4) 0.104(6) 0.063(4) -0.004(4) 0.003(3) 0.001(4)
C244 0.060(4) 0.087(5) 0.074(5) 0.009(4) 0.015(4) 0.015(4)
C245 0.059(4) 0.063(4) 0.080(5) 0.001(3) 0.021(3) 0.008(3)
C246 0.048(3) 0.065(4) 0.062(4) -0.002(3) 0.016(3) 0.001(3)
O1 0.046(2) 0.068(3) 0.068(3) 0.001(2) 0.003(2) -0.004(2)
C10 0.036(3) 0.079(4) 0.067(4) 0.002(3) 0.018(3) -0.005(3)
C11 0.040(3) 0.060(4) 0.064(4) 0.013(3) 0.011(3) -0.009(3)
C12 0.042(3) 0.053(3) 0.069(4) 0.010(3) 0.014(3) -0.007(3)
C13 0.041(3) 0.060(4) 0.074(4) 0.001(3) 0.015(3) -0.008(3)
C14 0.042(3) 0.073(4) 0.064(4) 0.006(3) 0.012(3) -0.012(3)
C15 0.033(3) 0.079(4) 0.066(4) 0.014(3) 0.011(3) -0.006(3)
C16 0.037(3) 0.069(4) 0.063(4) 0.009(3) 0.017(3) -0.008(3)
S1 0.0557(10) 0.1049(16) 0.0850(13) -0.0070(11) -0.0018(9) -0.0182(10)
O2 0.039(2) 0.072(3) 0.054(2) 0.005(2) 0.0020(17) -0.0013(19)
C20 0.044(3) 0.053(4) 0.079(4) 0.010(3) 0.004(3) 0.000(3)
C21 0.027(2) 0.060(4) 0.062(4) 0.006(3) -0.001(2) 0.008(2)
C22 0.024(2) 0.053(3) 0.066(4) -0.002(3) 0.002(2) 0.005(2)
C23 0.028(2) 0.055(3) 0.068(4) -0.003(3) 0.007(2) 0.005(2)
C24 0.030(3) 0.055(3) 0.073(4) -0.009(3) 0.002(3) 0.009(2)
C25 0.033(3) 0.048(3) 0.088(5) -0.007(3) 0.000(3) 0.004(2)
C26 0.032(3) 0.047(3) 0.077(4) 0.004(3) 0.001(3) 0.004(2)
S2 0.0520(9) 0.0703(11) 0.0831(12) -0.0257(9) 0.0068(8) 0.0095(8)
O21 0.078(3) 0.095(4) 0.063(3) -0.015(3) 0.016(2) 0.001(3)
O22 0.109(4) 0.069(3) 0.127(5) -0.034(3) 0.044(4) 0.004(3)
O23 0.070(3) 0.142(5) 0.089(4) -0.049(4) -0.014(3) 0.029(3)
O3 0.052(2) 0.068(3) 0.052(2) 0.007(2) 0.0134(18) 0.005(2)
C30 0.028(2) 0.062(4) 0.060(3) -0.007(3) 0.008(2) -0.002(2)
C31 0.037(3) 0.051(3) 0.049(3) -0.005(2) 0.007(2) -0.004(2)
C32 0.041(3) 0.049(3) 0.053(3) -0.007(3) 0.013(2) -0.005(2)
C33 0.046(3) 0.045(3) 0.061(3) -0.002(3) 0.012(3) -0.003(2)
C34 0.048(3) 0.054(3) 0.054(3) -0.005(3) 0.017(3) -0.013(3)
C35 0.037(3) 0.052(3) 0.059(3) -0.012(3) 0.015(2) -0.008(2)
C36 0.030(2) 0.052(3) 0.055(3) -0.011(3) 0.009(2) -0.008(2)
S3 0.0778(11) 0.0626(10) 0.0684(10) 0.0072(8) 0.0312(9) -0.0044(8)
O31 0.081(3) 0.088(4) 0.073(3) 0.007(3) 0.043(3) -0.002(3)
O32 0.088(4) 0.107(4) 0.084(4) 0.039(3) 0.025(3) 0.008(3)
O33 0.125(5) 0.061(3) 0.103(4) 0.011(3) 0.057(4) -0.006(3)
O4 0.044(2) 0.067(3) 0.054(2) 0.003(2) 0.0087(18) 0.0052(19)
C40 0.052(3) 0.049(3) 0.062(4) -0.002(3) 0.020(3) 0.006(3)
C41 0.043(3) 0.056(3) 0.057(3) -0.001(3) 0.020(3) 0.011(3)
C42 0.033(3) 0.073(4) 0.060(4) -0.007(3) 0.016(3) 0.006(3)
C43 0.041(3) 0.084(5) 0.067(4) -0.004(4) 0.018(3) 0.008(3)
C44 0.043(3) 0.089(5) 0.062(4) 0.001(4) 0.014(3) 0.020(3)
C45 0.056(4) 0.068(4) 0.061(4) 0.006(3) 0.023(3) 0.021(3)
C46 0.044(3) 0.057(3) 0.058(3) -0.003(3) 0.021(3) 0.011(3)
S4 0.0636(11) 0.1202(18) 0.0813(13) 0.0136(12) 0.0114(9) 0.0425(12)
O01W 0.116(6) 0.190(8) 0.134(6) 0.042(6) 0.035(5) 0.019(5)
O02W 0.108(5) 0.224(10) 0.117(6) 0.008(6) 0.019(4) 0.007(6)

loop_
_atom_type_symbol
_atom_type_description
_atom_type_scat_dispersion_real
_atom_type_scat_dispersion_imag
_atom_type_scat_source
C C 0.0181 0.0091 'International Tables Vol C Tables 4.2.6.8 and 6.1.1.4'
H H 0.0000 0.0000 'International Tables Vol C Tables 4.2.6.8 and 6.1.1.4'
N N 0.0311 0.0180 'International Tables Vol C Tables 4.2.6.8 and 6.1.1.4'
O O 0.0492 0.0322 'International Tables Vol C Tables 4.2.6.8 and 6.1.1.4'
P P 0.2955 0.4335 'International Tables Vol C Tables 4.2.6.8 and 6.1.1.4'
S S 0.3331 0.5567 'International Tables Vol C Tables 4.2.6.8 and 6.1.1.4'

loop_
_geom_angle_atom_site_label_1
_geom_angle_atom_site_label_2
_geom_angle_atom_site_label_3
_geom_angle
C121 P1 C141 106.6(3)
C121 P1 C131 109.2(3)
C141 P1 C131 111.6(3)
C121 P1 C110 112.3(3)
C141 P1 C110 108.2(3)
C131 P1 C110 109.0(3)
C111 C110 P1 112.3(4)
C111 C110 H11A 109.1
P1 C110 H11A 109.1
C111 C110 H11B 109.1
P1 C110 H11B 109.1
H11A C110 H11B 107.9
C112 C111 C116 120.0(7)
C112 C111 C110 119.9(7)
C116 C111 C110 120.0(7)
C111 C112 C113 119.9(8)
C111 C112 H112 120.0
C113 C112 H112 120.0
C114 C113 C112 118.7(9)
C114 C113 H113 120.7
C112 C113 H113 120.7
C115 C114 C113 121.8(8)
C115 C114 H114 119.1
C113 C114 H114 119.1
C114 C115 C116 119.3(9)
C114 C115 H115 120.3
C116 C115 H115 120.3
C115 C116 C111 120.2(9)
C115 C116 H116 119.9
C111 C116 H116 119.9
C122 C121 C126 119.2(7)
C122 C121 P1 122.9(5)
C126 C121 P1 117.9(5)
C123 C122 C121 119.9(6)
C123 C122 H122 120.0
C121 C122 H122 120.0
C124 C123 C122 120.7(7)
C124 C123 H123 119.7
C122 C123 H123 119.7
C123 C124 C125 120.3(7)
C123 C124 H124 119.9
C125 C124 H124 119.9
C126 C125 C124 119.8(7)
C126 C125 H125 120.1
C124 C125 H125 120.1
C125 C126 C121 120.2(6)
C125 C126 H126 119.9
C121 C126 H126 119.9
C132 C131 C136 120.0(7)
C132 C131 P1 121.5(5)
C136 C131 P1 118.5(5)
C131 C132 C133 120.2(7)
C131 C132 H132 119.9
C133 C132 H132 119.9
C134 C133 C132 120.2(8)
C134 C133 H133 119.9
C132 C133 H133 119.9
C133 C134 C135 120.3(8)
C133 C134 H134 119.8
C135 C134 H134 119.8
C134 C135 C136 120.4(8)
C134 C135 H135 119.8
C136 C135 H135 119.8
C135 C136 C131 118.8(8)
C135 C136 H136 120.6
C131 C136 H136 120.6
C142 C141 C146 120.2(6)
C142 C141 P1 121.4(5)
C146 C141 P1 118.1(5)
C141 C142 C143 119.0(7)
C141 C142 H142 120.5
C143 C142 H142 120.5
C144 C143 C142 120.5(7)
C144 C143 H143 119.8
C142 C143 H143 119.8
C143 C144 C145 120.7(7)
C143 C144 H144 119.6
C145 C144 H144 119.6
C146 C145 C144 119.3(7)
C146 C145 H145 120.4
C144 C145 H145 120.4
C145 C146 C141 120.3(7)
C145 C146 H146 119.8
C141 C146 H146 119.8
C231 P2 C241 110.1(3)
C231 P2 C221 108.3(3)
C241 P2 C221 108.2(3)
C231 P2 C210 107.7(3)
C241 P2 C210 111.9(3)
C221 P2 C210 110.7(3)
C211 C210 P2 116.7(4)
C211 C210 H21A 108.1
P2 C210 H21A 108.1
C211 C210 H21B 108.1
P2 C210 H21B 108.1
H21A C210 H21B 107.3
C212 C211 C216 119.6(7)
C212 C211 C210 119.9(6)
C216 C211 C210 120.5(7)
C211 C212 C213 119.7(8)
C211 C212 H212 120.1
C213 C212 H212 120.1
C214 C213 C212 119.2(9)
C214 C213 H213 120.4
C212 C213 H213 120.4
C215 C214 C213 120.6(9)
C215 C214 H214 119.7
C213 C214 H214 119.7
C214 C215 C216 120.4(9)
C214 C215 H215 119.8
C216 C215 H215 119.8
C215 C216 C211 120.4(9)
C215 C216 H216 119.8
C211 C216 H216 119.8
C226 C221 C222 120.5(6)
C226 C221 P2 120.5(5)
C222 C221 P2 118.9(5)
C223 C222 C221 119.4(7)
C223 C222 H222 120.3
C221 C222 H222 120.3
C224 C223 C222 119.4(7)
C224 C223 H223 120.3
C222 C223 H223 120.3
C223 C224 C225 121.8(7)
C223 C224 H224 119.1
C225 C224 H224 119.1
C224 C225 C226 119.3(6)
C224 C225 H225 120.3
C226 C225 H225 120.3
C221 C226 C225 119.6(6)
C221 C226 H226 120.2
C225 C226 H226 120.2
C236 C231 C232 119.1(6)
C236 C231 P2 120.2(5)
C232 C231 P2 120.7(5)
C231 C232 C233 120.6(6)
C231 C232 H232 119.7
C233 C232 H232 119.7
C234 C233 C232 120.3(6)
C234 C233 H233 119.9
C232 C233 H233 119.9
C233 C234 C235 119.7(6)
C233 C234 H234 120.2
C235 C234 H234 120.2
C234 C235 C236 120.1(7)
C234 C235 H235 120.0
C236 C235 H235 120.0
C231 C236 C235 120.2(6)
C231 C236 H236 119.9
C235 C236 H236 119.9
C246 C241 C242 119.7(6)
C246 C241 P2 119.8(5)
C242 C241 P2 120.5(5)
C243 C242 C241 119.1(7)
C243 C242 H242 120.5
C241 C242 H242 120.5
C244 C243 C242 120.4(7)
C244 C243 H243 119.8
C242 C243 H243 119.8
C245 C244 C243 120.3(7)
C245 C244 H244 119.8
C243 C244 H244 119.8
C246 C245 C244 120.4(7)
C246 C245 H245 119.8
C244 C245 H245 119.8
C245 C246 C241 120.1(6)
C245 C246 H246 119.9
C241 C246 H246 119.9
C42 C10 C16 111.7(5)
C42 C10 H10A 109.3
C16 C10 H10A 109.3
C42 C10 H10B 109.3
C16 C10 H10B 109.3
H10A C10 H10B 107.9
O1 C11 C16 117.0(6)
O1 C11 C12 121.6(5)
C16 C11 C12 121.4(6)
C13 C12 C11 118.5(6)
C13 C12 C20 119.5(6)
C11 C12 C20 121.9(6)
C14 C13 C12 120.8(6)
C14 C13 H13 119.6
C12 C13 H13 119.6
C13 C14 C15 120.5(6)
C13 C14 S1 119.4(5)
C15 C14 S1 120.1(5)
C16 C15 C14 120.4(6)
C16 C15 H15 119.8
C14 C15 H15 119.8
C15 C16 C11 118.5(6)
C15 C16 C10 120.2(6)
C11 C16 C10 121.3(6)
O15 S1 O16 114.5(7)
O15 S1 O14 113.4(6)
O16 S1 O14 110.6(6)
O11 S1 O12 114.7(4)
O11 S1 O13 113.0(4)
O12 S1 O13 108.8(4)
O11 S1 C14 109.2(4)
O15 S1 C14 115.5(9)
O16 S1 C14 101.8(9)
O14 S1 C14 99.5(9)
O12 S1 C14 105.1(4)
O13 S1 C14 105.3(4)
C12 C20 C26 110.0(5)
C12 C20 H20A 109.7
C26 C20 H20A 109.7
C12 C20 H20B 109.7
C26 C20 H20B 109.7
H20A C20 H20B 108.2
O2 C21 C26 117.4(5)
O2 C21 C22 121.2(5)
C26 C21 C22 121.4(6)
C23 C22 C21 118.0(5)
C23 C22 C30 119.8(5)
C21 C22 C30 122.3(5)
C24 C23 C22 121.4(6)
C24 C23 H23 119.3
C22 C23 H23 119.3
C23 C24 C25 120.0(6)
C23 C24 S2 120.7(5)
C25 C24 S2 119.2(5)
C24 C25 C26 120.6(6)
C24 C25 H25 119.7
C26 C25 H25 119.7
C25 C26 C21 118.6(6)
C25 C26 C20 120.4(6)
C21 C26 C20 120.8(6)
O23 S2 O21 115.3(4)
O23 S2 O22 110.8(4)
O21 S2 O22 112.5(3)
O23 S2 C24 105.4(3)
O21 S2 C24 106.5(3)
O22 S2 C24 105.5(3)
C36 C30 C22 112.8(4)
C36 C30 H30A 109.0
C22 C30 H30A 109.0
C36 C30 H30B 109.0
C22 C30 H30B 109.0
H30A C30 H30B 107.8
O3 C31 C36 116.4(5)
O3 C31 C32 121.5(5)
C36 C31 C32 122.1(5)
C33 C32 C31 117.6(5)
C33 C32 C40 120.1(5)
C31 C32 C40 122.3(5)
C32 C33 C34 121.1(6)
C32 C33 H33 119.4
C34 C33 H33 119.4
C35 C34 C33 119.9(5)
C35 C34 S3 121.1(4)
C33 C34 S3 119.0(5)
C34 C35 C36 121.4(5)
C34 C35 H35 119.3
C36 C35 H35 119.3
C35 C36 C31 117.9(5)
C35 C36 C30 121.3(5)
C31 C36 C30 120.8(5)
O32 S3 O31 113.9(3)
O32 S3 O33 112.1(4)
O31 S3 O33 112.1(3)
O32 S3 C34 106.0(3)
O31 S3 C34 106.6(3)
O33 S3 C34 105.3(3)
C46 C40 C32 114.6(5)
C46 C40 H40A 108.6
C32 C40 H40A 108.6
C46 C40 H40B 108.6
C32 C40 H40B 108.6
H40A C40 H40B 107.6
O4 C41 C46 116.5(5)
O4 C41 C42 121.3(5)
C46 C41 C42 122.1(6)
C43 C42 C41 117.5(6)
C43 C42 C10 119.3(6)
C41 C42 C10 123.2(5)
C44 C43 C42 121.6(6)
C44 C43 H43 119.2
C42 C43 H43 119.2
C43 C44 C45 120.6(6)
C43 C44 S4 118.0(5)
C45 C44 S4 121.2(6)
C44 C45 C46 119.7(6)
C44 C45 H45 120.1
C46 C45 H45 120.1
C41 C46 C45 118.3(6)
C41 C46 C40 121.0(5)
C45 C46 C40 120.7(6)
O43 S4 O42 118.5(4)
O45 S4 O46 112.9(7)
O45 S4 O44 111.6(7)
O46 S4 O44 111.2(7)
O43 S4 O41 110.8(4)
O42 S4 O41 108.7(4)
O43 S4 C44 106.7(4)
O42 S4 C44 105.7(4)
O45 S4 C44 109.8(10)
O46 S4 C44 109.2(10)
O44 S4 C44 101.5(10)
O41 S4 C44 105.5(4)
C301 N1 C305 107.2(9)
C301 N1 C307 108.7(7)
C305 N1 C307 108.8(7)
C301 N1 C303 111.7(9)
C305 N1 C303 114.1(9)
C307 N1 C303 106.3(6)
C315 N2 C319 104.7(9)
C315 N2 C314 109.0(7)
C319 N2 C314 111.6(10)
C315 N2 C317 113.1(10)
C319 N2 C317 111.7(9)
C314 N2 C317 106.9(6)
C302 C301 N1 116.6(11)
C302 C301 H30C 108.2
N1 C301 H30C 108.2
C302 C301 H30D 108.2
N1 C301 H30D 108.2
H30C C301 H30D 107.3
C301 C302 H30K 109.5
C301 C302 H30L 109.5
H30K C302 H30L 109.5
C301 C302 H30M 109.5
H30K C302 H30M 109.5
H30L C302 H30M 109.5
C304 C303 N1 113.7(9)
C304 C303 H30E 108.8
N1 C303 H30E 108.8
C304 C303 H30F 108.8
N1 C303 H30F 108.8
H30E C303 H30F 107.7
C303 C304 H30N 109.5
C303 C304 H30O 109.5
H30N C304 H30O 109.5
C303 C304 H30P 109.5
H30N C304 H30P 109.5
H30O C304 H30P 109.5
C306 C305 N1 118.2(13)
C306 C305 H30G 107.8
N1 C305 H30G 107.8
C306 C305 H30H 107.8
N1 C305 H30H 107.8
H30G C305 H30H 107.1
C305 C306 H30Q 109.5
C305 C306 H30R 109.5
H30Q C306 H30R 109.5
C305 C306 H30S 109.5
H30Q C306 H30S 109.5
H30R C306 H30S 109.5
C308 C307 N1 120.6(8)
C308 C307 H30I 107.2
N1 C307 H30I 107.2
C308 C307 H30J 107.2
N1 C307 H30J 107.2
H30I C307 H30J 106.8
C313 C308 C309 119.9
C313 C308 C307 122.1(8)
C309 C308 C307 118.0(8)
C308 C309 C310 120.1
C308 C309 H309 120.0
C310 C309 H309 120.0
C311 C310 C309 120.0
C311 C310 H310 120.0
C309 C310 H310 120.0
C310 C311 C312 119.9
C310 C311 C314 117.8(8)
C312 C311 C314 122.2(8)
C311 C312 C313 120.1
C311 C312 H312 120.0
C313 C312 H312 120.0
C308 C313 C312 120.0
C308 C313 H313 120.0
C312 C313 H313 120.0
N2 C314 C311 123.4(9)
N2 C314 H31A 106.5
C311 C314 H31A 106.5
N2 C314 H31B 106.5
C311 C314 H31B 106.5
H31A C314 H31B 106.5
C316 C315 N2 115.0(11)
C316 C315 H31C 108.5
N2 C315 H31C 108.5
C316 C315 H31D 108.5
N2 C315 H31D 108.5
H31C C315 H31D 107.5
C315 C316 H31I 109.5
C315 C316 H31J 109.5
H31I C316 H31J 109.5
C315 C316 H31K 109.5
H31I C316 H31K 109.5
H31J C316 H31K 109.5
C318 C317 N2 115.6(10)
C318 C317 H31E 108.4
N2 C317 H31E 108.4
C318 C317 H31F 108.4
N2 C317 H31F 108.4
H31E C317 H31F 107.5
C317 C318 H31L 109.5
C317 C318 H31M 109.5
H31L C318 H31M 109.5
C317 C318 H31N 109.5
H31L C318 H31N 109.5
H31M C318 H31N 109.5
C320 C319 N2 116.6(12)
C320 C319 H31G 108.1
N2 C319 H31G 108.1
C320 C319 H31H 108.1
N2 C319 H31H 108.1
H31G C319 H31H 107.3
C319 C320 H32A 109.5
C319 C320 H32B 109.5
H32A C320 H32B 109.5
C319 C320 H32C 109.5
H32A C320 H32C 109.5
H32B C320 H32C 109.5

loop_
_geom_bond_atom_site_label_1
_geom_bond_atom_site_label_2
_geom_bond_distance
P1 C121 1.789(7)
P1 C141 1.790(6)
P1 C131 1.791(7)
P1 C110 1.822(6)
C110 C111 1.509(9)
C110 H11A 0.9900
C110 H11B 0.9900
C111 C112 1.379(10)
C111 C116 1.394(10)
C112 C113 1.405(10)
C112 H112 0.9500
C113 C114 1.378(12)
C113 H113 0.9500
C114 C115 1.375(13)
C114 H114 0.9500
C115 C116 1.379(11)
C115 H115 0.9500
C116 H116 0.9500
C121 C122 1.389(8)
C121 C126 1.412(8)
C122 C123 1.380(10)
C122 H122 0.9500
C123 C124 1.368(10)
C123 H123 0.9500
C124 C125 1.396(10)
C124 H124 0.9500
C125 C126 1.369(9)
C125 H125 0.9500
C126 H126 0.9500
C131 C132 1.356(9)
C131 C136 1.397(9)
C132 C133 1.377(10)
C132 H132 0.9500
C133 C134 1.358(12)
C133 H133 0.9500
C134 C135 1.362(12)
C134 H134 0.9500
C135 C136 1.381(11)
C135 H135 0.9500
C136 H136 0.9500
C141 C142 1.387(9)
C141 C146 1.388(8)
C142 C143 1.393(9)
C142 H142 0.9500
C143 C144 1.365(11)
C143 H143 0.9500
C144 C145 1.389(11)
C144 H144 0.9500
C145 C146 1.379(9)
C145 H145 0.9500
C146 H146 0.9500
P2 C231 1.812(6)
P2 C241 1.796(6)
P2 C221 1.806(6)
P2 C210 1.814(6)
C210 C211 1.508(9)
C210 H21A 0.9900
C210 H21B 0.9900
C211 C212 1.375(10)
C211 C216 1.408(10)
C212 C213 1.404(11)
C212 H212 0.9500
C213 C214 1.398(13)
C213 H213 0.9500
C214 C215 1.361(14)
C214 H214 0.9500
C215 C216 1.368(12)
C215 H215 0.9500
C216 H216 0.9500
C221 C226 1.380(8)
C221 C222 1.391(9)
C222 C223 1.382(10)
C222 H222 0.9500
C223 C224 1.366(11)
C223 H223 0.9500
C224 C225 1.371(10)
C224 H224 0.9500
C225 C226 1.382(9)
C225 H225 0.9500
C226 H226 0.9500
C231 C236 1.356(10)
C231 C232 1.353(8)
C232 C233 1.361(10)
C232 H232 0.9500
C233 C234 1.342(10)
C233 H233 0.9500
C234 C235 1.357(11)
C234 H234 0.9500
C235 C236 1.364(12)
C235 H235 0.9500
C236 H236 0.9500
C241 C246 1.390(9)
C241 C242 1.392(9)
C242 C243 1.389(10)
C242 H242 0.9500
C243 C244 1.372(11)
C243 H243 0.9500
C244 C245 1.369(10)
C244 H244 0.9500
C245 C246 1.368(9)
C245 H245 0.9500
C246 H246 0.9500
O1 C11 1.367(7)
C10 C42 1.507(9)
C10 C16 1.514(9)
C10 H10A 0.9900
C10 H10B 0.9900
C11 C16 1.397(8)
C11 C12 1.399(9)
C12 C13 1.384(9)
C12 C20 1.523(8)
C13 C14 1.372(9)
C13 H13 0.9500
C14 C15 1.391(9)
C14 S1 1.773(7)
C15 C16 1.385(9)
C15 H15 0.9500
S1 O11 1.420(6)
S1 O15 1.432(7)
S1 O16 1.462(7)
S1 O14 1.471(7)
S1 O12 1.475(6)
S1 O13 1.480(6)
O2 C21 1.368(7)
C20 C26 1.523(8)
C20 H20A 0.9900
C20 H20B 0.9900
C21 C26 1.396(8)
C21 C22 1.398(8)
C22 C23 1.385(8)
C22 C30 1.535(8)
C23 C24 1.376(8)
C23 H23 0.9500
C24 C25 1.382(9)
C24 S2 1.781(6)
C25 C26 1.388(9)
C25 H25 0.9500
S2 O23 1.431(5)
S2 O21 1.435(5)
S2 O22 1.445(6)
O3 C31 1.375(7)
C30 C36 1.509(8)
C30 H30A 0.9900
C30 H30B 0.9900
C31 C36 1.398(7)
C31 C32 1.401(8)
C32 C33 1.382(8)
C32 C40 1.524(7)
C33 C34 1.393(8)
C33 H33 0.9500
C34 C35 1.369(8)
C34 S3 1.772(6)
C35 C36 1.384(8)
C35 H35 0.9500
S3 O32 1.429(6)
S3 O31 1.437(5)
S3 O33 1.454(6)
O4 C41 1.375(7)
C40 C46 1.522(8)
C40 H40A 0.9900
C40 H40B 0.9900
C41 C46 1.394(8)
C41 C42 1.397(8)
C42 C43 1.378(9)
C43 C44 1.370(10)
C43 H43 0.9500
C44 C45 1.388(9)
C44 S4 1.779(6)
C45 C46 1.396(8)
C45 H45 0.9500
S4 O43 1.398(6)
S4 O42 1.419(6)
S4 O45 1.431(8)
S4 O46 1.439(8)
S4 O44 1.454(8)
S4 O41 1.501(6)
N1 C301 1.510(9)
N1 C305 1.509(9)
N1 C307 1.523(8)
N1 C303 1.529(8)
N2 C315 1.508(9)
N2 C319 1.519(9)
N2 C314 1.520(8)
N2 C317 1.521(8)
C301 C302 1.492(9)
C301 H30C 0.9900
C301 H30D 0.9900
C302 H30K 0.9800
C302 H30L 0.9800
C302 H30M 0.9800
C303 C304 1.487(9)
C303 H30E 0.9900
C303 H30F 0.9900
C304 H30N 0.9800
C304 H30O 0.9800
C304 H30P 0.9800
C305 C306 1.491(9)
C305 H30G 0.9900
C305 H30H 0.9900
C306 H30Q 0.9800
C306 H30R 0.9800
C306 H30S 0.9800
C307 C308 1.514(13)
C307 H30I 0.9900
C307 H30J 0.9900
C308 C313 1.353(6)
C308 C309 1.354(6)
C309 C310 1.356(6)
C309 H309 0.9500
C310 C311 1.353(6)
C310 H310 0.9500
C311 C312 1.354(6)
C311 C314 1.531(13)
C312 C313 1.355(6)
C312 H312 0.9500
C313 H313 0.9500
C314 H31A 0.9900
C314 H31B 0.9900
C315 C316 1.491(9)
C315 H31C 0.9900
C315 H31D 0.9900
C316 H31I 0.9800
C316 H31J 0.9800
C316 H31K 0.9800
C317 C318 1.486(9)
C317 H31E 0.9900
C317 H31F 0.9900
C318 H31L 0.9800
C318 H31M 0.9800
C318 H31N 0.9800
C319 C320 1.486(9)
C319 H31G 0.9900
C319 H31H 0.9900
C320 H32A 0.9800
C320 H32B 0.9800
C320 H32C 0.9800
